data_4068232
loop_
_publ_author_name
'Sivaram, Haresh'
'Jothibasu, Ramasamy'
'Huynh, Han Vinh'

_publ_section_title
;
 Gold Complexes of an Alicyclic Indazole-Derived N-Heterocyclic Carbene:
 Syntheses, Characterizations, and Ligand Disproportionation
;
_journal_issue 3
_journal_name_full Organometallics
_journal_page_first 1195
_journal_paper_doi 10.1021/om201268m
_journal_volume 31
_journal_year 2012
_chemical_formula_sum 'C22 H24 Au2 I2 N4'
_chemical_formula_weight 992.19
_chemical_name_systematic
; 
 ? 
;
_space_group_IT_number 14
_symmetry_cell_setting monoclinic
_symmetry_space_group_name_Hall '-P 2ybc'
_symmetry_space_group_name_H-M 'P 1 21/c 1'
_atom_sites_solution_hydrogens geom
_atom_sites_solution_primary direct
_atom_sites_solution_secondary difmap
_audit_creation_method SHELXL-97
_cell_angle_alpha 90.00
_cell_angle_beta 90.124(6)
_cell_angle_gamma 90.00
_cell_formula_units_Z 4
_cell_length_a 8.760(2)
_cell_length_b 9.169(2)
_cell_length_c 30.461(8)
_cell_measurement_reflns_used 2735
_cell_measurement_temperature 223(2)
_cell_measurement_theta_max 21.59
_cell_measurement_theta_min 2.32
_cell_volume 2446.6(10)
_computing_cell_refinement 'Bruker SMART'
_computing_data_collection 'Bruker SMART'
_computing_data_reduction 'Bruker SAINT'
_computing_molecular_graphics 'Bruker SHELXTL'
_computing_publication_material 'Bruker SHELXTL'
_computing_structure_refinement 'SHELXL-97 (Sheldrick, 1997)'
_computing_structure_solution 'SHELXS-97 (Sheldrick, 1990)'
_diffrn_ambient_temperature 223(2)
_diffrn_measured_fraction_theta_full 0.997
_diffrn_measured_fraction_theta_max 0.997
_diffrn_measurement_device_type 'CCD area detector'
_diffrn_measurement_method 'phi and omega scans'
_diffrn_radiation_monochromator graphite
_diffrn_radiation_source 'fine-focus sealed tube'
_diffrn_radiation_type MoK\a
_diffrn_radiation_wavelength 0.71073
_diffrn_reflns_av_R_equivalents 0.0837
_diffrn_reflns_av_sigmaI/netI 0.0980
_diffrn_reflns_limit_h_max 11
_diffrn_reflns_limit_h_min -11
_diffrn_reflns_limit_k_max 11
_diffrn_reflns_limit_k_min -10
_diffrn_reflns_limit_l_max 39
_diffrn_reflns_limit_l_min -36
_diffrn_reflns_number 17042
_diffrn_reflns_theta_full 27.50
_diffrn_reflns_theta_max 27.50
_diffrn_reflns_theta_min 0.67
_exptl_absorpt_coefficient_mu 14.519
_exptl_absorpt_correction_T_max 0.4305
_exptl_absorpt_correction_T_min 0.2172
_exptl_absorpt_correction_type multi-scan
_exptl_crystal_colour Colourless
_exptl_crystal_density_diffrn 2.694
_exptl_crystal_density_meas ?
_exptl_crystal_density_method 'not measured'
_exptl_crystal_description Thin_Plate
_exptl_crystal_F_000 1792
_exptl_crystal_size_max 0.16
_exptl_crystal_size_mid 0.16
_exptl_crystal_size_min 0.06
_refine_diff_density_max 2.673
_refine_diff_density_min -2.100
_refine_diff_density_rms 0.335
_refine_ls_extinction_method none
_refine_ls_goodness_of_fit_ref 1.063
_refine_ls_hydrogen_treatment mixed
_refine_ls_matrix_type full
_refine_ls_number_parameters 272
_refine_ls_number_reflns 5611
_refine_ls_number_restraints 176
_refine_ls_restrained_S_all 1.055
_refine_ls_R_factor_all 0.0831
_refine_ls_R_factor_gt 0.0627
_refine_ls_shift/su_max 0.001
_refine_ls_shift/su_mean 0.000
_refine_ls_structure_factor_coef Fsqd
_refine_ls_weighting_details 'calc w=1/[\s^2^(Fo^2^)+(0.0626P)^2^+2.8532P] where P=(Fo^2^+2Fc^2^)/3'
_refine_ls_weighting_scheme calc
_refine_ls_wR_factor_gt 0.1445
_refine_ls_wR_factor_ref 0.1557
_reflns_number_gt 4280
_reflns_number_total 5611
_reflns_threshold_expression >2sigma(I)
_cod_data_source_file om201268m_si_001.cif
_cod_data_source_block '[Au(Indy)2][AuI2](3")'
_cod_depositor_comments
;
The following automatic conversions were performed:

'_symmetry_cell_setting' value 'Monoclinic' changed to 'monoclinic'
according to /home/saulius/struct/CIF-dictionaries/cif_core.dic
dictionary named 'cif_core.dic' version 2.4.1 from
2010-06-29.

'_exptl_absorpt_correction_type' value 'Multi-scan'
changed to 'multi-scan' according to
/home/saulius/struct/CIF-dictionaries/cif_core.dic dictionary named
'cif_core.dic' version 2.4.1 from 2010-06-29.

Automatic conversion script
Id: cif_fix_values 1715 2011-07-08 13:25:40Z adriana 

The following automatic conversions were performed:

'_exptl_crystal_density_meas' value 'Not Measured' was changed to '?'
- the value is perceived as not measured.

Automatic conversion script
Id: cif_fix_values 3008 2015-01-20 13:52:24Z robertas 
;
_cod_original_cell_volume 2446.7(11)
_cod_original_sg_symbol_H-M P2(1)/c
_cod_database_code 4068232

loop_
_symmetry_equiv_pos_as_xyz
'x, y, z'
'-x, y+1/2, -z+1/2'
'-x, -y, -z'
'x, -y-1/2, z-1/2'

loop_
_atom_site_label
_atom_site_type_symbol
_atom_site_fract_x
_atom_site_fract_y
_atom_site_fract_z
_atom_site_U_iso_or_equiv
_atom_site_adp_type
_atom_site_occupancy
_atom_site_symmetry_multiplicity
_atom_site_calc_flag
_atom_site_refinement_flags
Au1 Au 0.55069(9) 0.55923(6) 0.40917(2) 0.04043(19) Uani 1 1 d .
Au2 Au 0.81759(11) 0.69403(8) 0.36113(2) 0.0518(2) Uani 1 1 d .
I1 I 0.90431(19) 0.43687(14) 0.34051(4) 0.0598(4) Uani 1 1 d .
I2 I 0.7655(2) 0.96289(14) 0.37745(5) 0.0649(4) Uani 1 1 d .
N1 N 0.6797(19) 0.6464(13) 0.4967(4) 0.038(3) Uani 1 1 d U
N2 N 0.7681(18) 0.6057(14) 0.5317(4) 0.038(3) Uani 1 1 d U
N3 N 0.354(2) 0.6563(15) 0.3346(4) 0.046(4) Uani 1 1 d U
N4 N 0.2902(18) 0.6179(17) 0.2941(4) 0.049(4) Uani 1 1 d U
C1 C 0.671(2) 0.5456(16) 0.4654(6) 0.039(4) Uani 1 1 d U
C2 C 0.750(2) 0.4264(16) 0.4817(5) 0.036(4) Uani 1 1 d U
C3 C 0.782(2) 0.2837(18) 0.4655(6) 0.049(4) Uani 1 1 d U
H3 H 0.7469 0.2540 0.4377 0.059 Uiso 1 1 calc R
C4 C 0.865(3) 0.191(2) 0.4915(7) 0.055(5) Uani 1 1 d U
H4 H 0.8843 0.0963 0.4812 0.066 Uiso 1 1 calc R
C5 C 0.922(2) 0.2316(19) 0.5335(6) 0.052(5) Uani 1 1 d U
H5 H 0.9760 0.1640 0.5509 0.062 Uiso 1 1 calc R
C6 C 0.899(2) 0.3700(19) 0.5480(6) 0.049(5) Uani 1 1 d U
H6 H 0.9386 0.4005 0.5751 0.059 Uiso 1 1 calc R
C7 C 0.815(2) 0.4652(17) 0.5222(6) 0.044(4) Uani 1 1 d U
C8 C 0.786(2) 0.6905(17) 0.5727(5) 0.044(4) Uani 1 1 d U
H8A H 0.7181 0.6510 0.5953 0.052 Uiso 1 1 calc R
H8B H 0.8913 0.6819 0.5834 0.052 Uiso 1 1 calc R
C9 C 0.750(3) 0.844(2) 0.5651(7) 0.066(5) Uani 1 1 d DU
H9A H 0.8362 0.8894 0.5501 0.079 Uiso 1 1 calc R
H9B H 0.7383 0.8919 0.5936 0.079 Uiso 1 1 calc R
C10 C 0.607(3) 0.871(3) 0.5384(6) 0.072(6) Uani 1 1 d DU
H10A H 0.5179 0.8368 0.5548 0.087 Uiso 1 1 calc R
H10B H 0.5954 0.9757 0.5334 0.087 Uiso 1 1 calc R
C11 C 0.613(3) 0.794(2) 0.4951(6) 0.056(5) Uani 1 1 d DU
H11A H 0.5091 0.7866 0.4833 0.067 Uiso 1 1 calc R
H11B H 0.6728 0.8531 0.4746 0.067 Uiso 1 1 calc R
C12 C 0.432(2) 0.5521(16) 0.3517(5) 0.039(4) Uani 1 1 d U
C13 C 0.422(2) 0.4313(17) 0.3227(5) 0.041(4) Uani 1 1 d U
C14 C 0.481(2) 0.2920(19) 0.3232(6) 0.048(4) Uani 1 1 d U
H14 H 0.5433 0.2616 0.3468 0.057 Uiso 1 1 calc R
C15 C 0.450(3) 0.1986(19) 0.2899(6) 0.053(5) Uani 1 1 d U
H15 H 0.4904 0.1037 0.2905 0.063 Uiso 1 1 calc R
C16 C 0.360(2) 0.241(2) 0.2553(6) 0.048(4) Uani 1 1 d U
H16 H 0.3419 0.1748 0.2322 0.058 Uiso 1 1 calc R
C17 C 0.293(3) 0.382(2) 0.2535(6) 0.053(5) Uani 1 1 d U
H17 H 0.2259 0.4103 0.2309 0.064 Uiso 1 1 calc R
C18 C 0.333(2) 0.4750(17) 0.2867(5) 0.037(4) Uani 1 1 d U
C19 C 0.180(3) 0.706(2) 0.2708(6) 0.054(5) Uani 1 1 d U
H19A H 0.1945 0.6934 0.2391 0.064 Uiso 1 1 calc R
H19B H 0.0769 0.6726 0.2781 0.064 Uiso 1 1 calc R
C20 C 0.194(4) 0.856(3) 0.2816(8) 0.084(7) Uani 1 1 d U
H20A H 0.1050 0.9088 0.2701 0.100 Uiso 1 1 calc R
H20B H 0.2849 0.8959 0.2671 0.100 Uiso 1 1 calc R
C21 C 0.206(3) 0.883(2) 0.3304(7) 0.067(6) Uani 1 1 d U
H21A H 0.2137 0.9879 0.3360 0.081 Uiso 1 1 calc R
H212 H 0.1143 0.8465 0.3449 0.081 Uiso 1 1 calc R
C22 C 0.342(2) 0.8087(18) 0.3491(6) 0.051(5) Uani 1 1 d U
H22A H 0.4346 0.8615 0.3402 0.061 Uiso 1 1 calc R
H22B H 0.3367 0.8114 0.3813 0.061 Uiso 1 1 calc R

loop_
_atom_site_aniso_label
_atom_site_aniso_U_11
_atom_site_aniso_U_22
_atom_site_aniso_U_33
_atom_site_aniso_U_23
_atom_site_aniso_U_13
_atom_site_aniso_U_12
Au1 0.0562(4) 0.0399(3) 0.0251(3) -0.0005(3) -0.0147(3) 0.0012(3)
Au2 0.0641(5) 0.0564(4) 0.0348(3) 0.0035(3) -0.0096(4) -0.0030(4)
I1 0.0774(11) 0.0606(8) 0.0414(6) -0.0045(6) -0.0139(7) -0.0010(7)
I2 0.0855(12) 0.0569(7) 0.0524(8) -0.0049(6) -0.0108(8) 0.0106(6)
N1 0.063(9) 0.028(6) 0.023(6) 0.014(5) -0.019(6) -0.002(6)
N2 0.049(9) 0.037(6) 0.027(6) -0.003(5) -0.013(6) 0.010(6)
N3 0.065(10) 0.045(7) 0.027(6) 0.004(6) -0.013(7) -0.003(7)
N4 0.044(9) 0.072(9) 0.032(7) -0.001(7) -0.027(7) -0.003(8)
C1 0.039(7) 0.039(7) 0.040(7) 0.001(6) -0.004(6) 0.004(6)
C2 0.039(7) 0.043(7) 0.025(6) -0.005(6) -0.004(6) -0.004(6)
C3 0.056(9) 0.043(7) 0.049(8) -0.004(6) 0.005(7) 0.000(7)
C4 0.060(9) 0.047(8) 0.058(8) 0.000(7) -0.003(7) 0.006(7)
C5 0.054(9) 0.049(7) 0.053(8) 0.008(7) -0.003(7) 0.018(7)
C6 0.053(8) 0.047(7) 0.047(7) -0.001(7) -0.015(7) 0.001(7)
C7 0.051(8) 0.035(7) 0.047(7) 0.011(6) -0.010(7) -0.007(6)
C8 0.048(8) 0.050(7) 0.033(6) -0.013(6) -0.004(6) 0.000(6)
C9 0.075(9) 0.070(8) 0.052(8) -0.017(7) -0.010(7) 0.011(7)
C10 0.081(9) 0.070(8) 0.066(9) -0.006(7) -0.017(7) 0.009(7)
C11 0.064(9) 0.053(8) 0.051(8) 0.002(7) -0.001(7) 0.008(7)
C12 0.044(8) 0.035(6) 0.038(7) 0.000(6) -0.014(6) 0.000(6)
C13 0.047(8) 0.042(7) 0.034(6) 0.003(6) 0.002(6) 0.000(6)
C14 0.053(8) 0.051(7) 0.039(7) 0.000(6) -0.014(7) 0.010(6)
C15 0.057(9) 0.047(7) 0.055(8) -0.001(7) 0.003(7) 0.006(7)
C16 0.056(9) 0.057(8) 0.032(7) -0.008(6) 0.000(7) -0.008(7)
C17 0.061(9) 0.061(8) 0.038(7) -0.006(7) -0.013(7) -0.008(7)
C18 0.044(8) 0.039(7) 0.029(6) 0.002(6) -0.003(6) -0.002(6)
C19 0.056(9) 0.054(8) 0.050(8) 0.012(7) -0.018(7) -0.004(7)
C20 0.092(11) 0.084(10) 0.075(10) 0.005(8) -0.010(9) 0.008(9)
C21 0.080(10) 0.064(8) 0.059(9) -0.001(7) -0.009(8) 0.000(8)
C22 0.064(9) 0.045(7) 0.042(7) -0.011(6) -0.009(7) -0.006(7)

loop_
_atom_type_symbol
_atom_type_description
_atom_type_scat_dispersion_real
_atom_type_scat_dispersion_imag
_atom_type_scat_source
C C 0.0033 0.0016 'International Tables Vol C Tables 4.2.6.8 and 6.1.1.4'
H H 0.0000 0.0000 'International Tables Vol C Tables 4.2.6.8 and 6.1.1.4'
N N 0.0061 0.0033 'International Tables Vol C Tables 4.2.6.8 and 6.1.1.4'
I I -0.4742 1.8119 'International Tables Vol C Tables 4.2.6.8 and 6.1.1.4'
Au Au -2.0133 8.8022 'International Tables Vol C Tables 4.2.6.8 and 6.1.1.4'

loop_
_geom_angle_atom_site_label_1
_geom_angle_atom_site_label_2
_geom_angle_atom_site_label_3
_geom_angle
C1 Au1 C12 174.5(6)
C1 Au1 Au2 91.9(5)
C12 Au1 Au2 89.5(5)
I1 Au2 I2 172.20(7)
I1 Au2 Au1 88.41(5)
I2 Au2 Au1 99.30(5)
C1 N1 N2 113.6(13)
C1 N1 C11 126.2(13)
N2 N1 C11 120.1(13)
N1 N2 C7 105.1(12)
N1 N2 C8 125.0(13)
C7 N2 C8 129.3(13)
C12 N3 N4 112.5(14)
C12 N3 C22 128.4(14)
N4 N3 C22 118.5(13)
C18 N4 N3 105.9(13)
C18 N4 C19 129.2(14)
N3 N4 C19 123.9(15)
N1 C1 C2 105.3(14)
N1 C1 Au1 126.6(11)
C2 C1 Au1 127.9(12)
C1 C2 C7 108.4(14)
C1 C2 C3 134.3(15)
C7 C2 C3 117.1(16)
C4 C3 C2 118.3(17)
C3 C4 C5 123.0(18)
C6 C5 C4 118.7(17)
C5 C6 C7 119.2(17)
C6 C7 N2 128.9(17)
C6 C7 C2 123.5(16)
N2 C7 C2 107.3(14)
C9 C8 N2 110.4(15)
C8 C9 C10 115.1(18)
C11 C10 C9 111.5(17)
N1 C11 C10 114.7(15)
N3 C12 C13 107.3(14)
N3 C12 Au1 126.6(11)
C13 C12 Au1 126.2(12)
C14 C13 C18 118.8(15)
C14 C13 C12 134.0(16)
C18 C13 C12 107.2(14)
C15 C14 C13 120.1(17)
C14 C15 C16 120.9(17)
C15 C16 C17 121.5(16)
C18 C17 C16 115.7(17)
C17 C18 N4 129.9(16)
C17 C18 C13 122.9(16)
N4 C18 C13 107.1(13)
C20 C19 N4 111.9(19)
C19 C20 C21 113(2)
C22 C21 C20 111(2)
N3 C22 C21 112.0(16)

loop_
_geom_bond_atom_site_label_1
_geom_bond_atom_site_label_2
_geom_bond_distance
Au1 C1 2.013(17)
Au1 C12 2.035(15)
Au1 Au2 3.0250(13)
Au2 I1 2.5561(16)
Au2 I2 2.5562(17)
N1 C1 1.33(2)
N1 N2 1.368(17)
N1 C11 1.47(2)
N2 C7 1.38(2)
N2 C8 1.480(19)
N3 C12 1.28(2)
N3 N4 1.399(18)
N3 C22 1.47(2)
N4 C18 1.38(2)
N4 C19 1.44(2)
C1 C2 1.39(2)
C2 C7 1.41(2)
C2 C3 1.43(2)
C3 C4 1.37(3)
C4 C5 1.42(3)
C5 C6 1.36(3)
C6 C7 1.38(2)
C8 C9 1.46(2)
C9 C10 1.511(17)
C10 C11 1.496(16)
C12 C13 1.42(2)
C13 C14 1.38(2)
C13 C18 1.41(2)
C14 C15 1.36(2)
C15 C16 1.37(3)
C16 C17 1.43(3)
C17 C18 1.36(2)
C19 C20 1.42(3)
C20 C21 1.51(3)
C21 C22 1.48(3)
